data_7120992
loop_
_publ_author_name
'Echeverr\'ia, Raquel'
'L\'opez-de-Luzuriaga, Jos\'e M'
'Monge, Miguel'
'Moreno, Sonia'
'Olmos, M. Elena'
'Rodr\'iguez-Castillo, Mar\'ia'

_publ_section_title
;
 Lead encapsulation by a golden clamp through multiple electrostatic,
 metallophilic, hydrogen bonding and weak interactions.
;
_journal_issue 3
_journal_name_full 'Chemical communications (Cambridge, England)'
_journal_page_first 295
_journal_page_last 298
_journal_paper_doi 10.1039/c7cc08710a
_journal_volume 54
_journal_year 2018
_chemical_compound_source 'synthesis as described'
_chemical_formula_moiety 'C43 H46 Au3 B Br3 F12 N7'
_chemical_formula_sum 'C43 H46 Au3 B Br3 F12 N7'
_chemical_formula_weight 1730.3
_space_group_IT_number 14
_space_group_name_Hall '-P 2ybc'
_space_group_name_H-M_alt 'P 1 21/c 1'
_symmetry_cell_setting monoclinic
_symmetry_Int_Tables_number 14
_symmetry_space_group_name_Hall '-P 2ybc'
_symmetry_space_group_name_H-M 'P 1 21/c 1'
_atom_sites_solution_hydrogens geom
_atom_sites_solution_primary Patterson
_atom_sites_solution_secondary difmap
_audit_conform_dict_location ftp://ftp.iucr.org/pub/cif_core.dic
_audit_conform_dict_name cif_core.dic
_audit_conform_dict_version 2.4.3
_audit_creation_date 2017-09-29T09:48:12-00:00
_audit_creation_method 'WinGX routine CIF_UPDATE'
_audit_update_record
;
2017-10-26 deposited with the CCDC.
2017-12-06 downloaded from the CCDC.
;
_cell_angle_alpha 90
_cell_angle_beta 91.372(2)
_cell_angle_gamma 90
_cell_formula_units_Z 4
_cell_length_a 17.6281(6)
_cell_length_b 15.3378(5)
_cell_length_c 18.8338(3)
_cell_measurement_reflns_used 10092
_cell_measurement_temperature 198(2)
_cell_measurement_theta_max 26.951
_cell_measurement_theta_min 2.539
_cell_measurement_wavelength 0.71073
_cell_volume 5090.8(3)
_computing_cell_refinement 'HKL Scalepack (Otwinowski & Minor 1997)'
_computing_data_collection 'Collect (Bruker AXS BV, 1997-2004)'
_computing_data_reduction 'HKL Denzo and Scalepack (Otwinowski & Minor 1997)'
_computing_molecular_graphics 'Ortep-3 for Windows (Farrugia, 1997)'
_computing_publication_material 'WinGX publication routines (Farrugia, 1999)'
_computing_structure_refinement 'SHELXL-2014/7 (Sheldrick, 2014)'
_diffrn_ambient_temperature 198(2)
_diffrn_detector 'CCD plate'
_diffrn_detector_area_resol_mean 9
_diffrn_measured_fraction_theta_full 0.998
_diffrn_measured_fraction_theta_max 0.994
_diffrn_measurement_device '95mm CCD camera on \k-goniostat'
_diffrn_measurement_device_type KappaCCD
_diffrn_measurement_method 'CCD rotation images, thick slices'
_diffrn_orient_matrix_UB_11 0.046244
_diffrn_orient_matrix_UB_12 0.02838
_diffrn_orient_matrix_UB_13 0.021351
_diffrn_orient_matrix_UB_21 -0.008692
_diffrn_orient_matrix_UB_22 0.052061
_diffrn_orient_matrix_UB_23 -0.031107
_diffrn_orient_matrix_UB_31 -0.031715
_diffrn_orient_matrix_UB_32 0.027113
_diffrn_orient_matrix_UB_33 0.037381
_diffrn_radiation_monochromator 'horizonally mounted graphite crystal'
_diffrn_radiation_probe x-ray
_diffrn_radiation_type MoK\a
_diffrn_radiation_wavelength 0.71073
_diffrn_reflns_av_R_equivalents 0.0801
_diffrn_reflns_av_unetI/netI 0.05
_diffrn_reflns_Laue_measured_fraction_full 0.998
_diffrn_reflns_Laue_measured_fraction_max 0.994
_diffrn_reflns_limit_h_max 22
_diffrn_reflns_limit_h_min -22
_diffrn_reflns_limit_k_max 19
_diffrn_reflns_limit_k_min -19
_diffrn_reflns_limit_l_max 23
_diffrn_reflns_limit_l_min -23
_diffrn_reflns_number 83215
_diffrn_reflns_point_group_measured_fraction_full 0.998
_diffrn_reflns_point_group_measured_fraction_max 0.994
_diffrn_reflns_theta_full 25.242
_diffrn_reflns_theta_max 26.951
_diffrn_reflns_theta_min 2.539
_diffrn_source 'Enraf Nonius FR590'
_diffrn_standards_number 0
_exptl_absorpt_coefficient_mu 11.062
_exptl_absorpt_correction_T_max 0.72
_exptl_absorpt_correction_T_min 0.612
_exptl_absorpt_correction_type multi-scan
_exptl_absorpt_process_details
;
        [c.f. r.h. blessing, acta cryst. (1995), a51, 33-38]
;
_exptl_crystal_colour colourless
_exptl_crystal_density_diffrn 2.258
_exptl_crystal_density_method 'not measured'
_exptl_crystal_description needle
_exptl_crystal_F_000 3232
_exptl_crystal_size_max 0.18
_exptl_crystal_size_mid 0.05
_exptl_crystal_size_min 0.025
_refine_diff_density_max 2.561
_refine_diff_density_min -1.853
_refine_diff_density_rms 0.158
_refine_ls_extinction_method none
_refine_ls_goodness_of_fit_ref 1.02
_refine_ls_hydrogen_treatment constr
_refine_ls_matrix_type full
_refine_ls_number_constraints 0
_refine_ls_number_parameters 664
_refine_ls_number_reflns 10982
_refine_ls_number_restraints 206
_refine_ls_restrained_S_all 1.017
_refine_ls_R_factor_all 0.0726
_refine_ls_R_factor_gt 0.042
_refine_ls_shift/su_max 0.001
_refine_ls_shift/su_mean 0
_refine_ls_structure_factor_coef Fsqd
_refine_ls_weighting_details 'w=1/[\s^2^(Fo^2^)+(0.0338P)^2^+28.3035P] where P=(Fo^2^+2Fc^2^)/3'
_refine_ls_weighting_scheme calc
_refine_ls_wR_factor_gt 0.0839
_refine_ls_wR_factor_ref 0.093
_reflns_Friedel_coverage 0
_reflns_number_gt 7970
_reflns_number_total 10982
_reflns_threshold_expression 'I > 2\s(I)'
_cod_data_source_file c7cc08710a2.cif
_cod_data_source_block shelx_CCDC1
_cod_depositor_comments 'Adding full bibliography for 7120991--7120992.cif.'
_cod_original_sg_symbol_H-M 'P 21/c'
_cod_database_code 7120992

loop_
_symmetry_equiv_pos_as_xyz
'x, y, z'
'-x, y+1/2, -z+1/2'
'-x, -y, -z'
'x, -y-1/2, z-1/2'

loop_
_atom_site_label
_atom_site_type_symbol
_atom_site_fract_x
_atom_site_fract_y
_atom_site_fract_z
_atom_site_U_iso_or_equiv
_atom_site_adp_type
_atom_site_occupancy
_atom_site_site_symmetry_order
_atom_site_calc_flag
_atom_site_refinement_flags_posn
_atom_site_refinement_flags_adp
_atom_site_refinement_flags_occupancy
_atom_site_disorder_assembly
_atom_site_disorder_group
Au1 Au 0.34738(2) 0.62689(2) 0.17231(2) 0.03524(8) Uani 1 1 d . . . . .
Au2 Au 0.38609(2) 0.41859(2) 0.20688(2) 0.04417(10) Uani 1 1 d . . . . .
Au3 Au 0.39682(2) 0.55550(2) 0.44673(2) 0.03886(9) Uani 1 1 d . . . . .
C1 C 0.2346(4) 0.6120(4) 0.1689(4) 0.0340(16) Uani 1 1 d . U . . .
C2 C 0.1930(5) 0.6218(4) 0.1060(4) 0.0403(17) Uani 1 1 d . U . . .
C3 C 0.1180(5) 0.5998(5) 0.0974(4) 0.0438(18) Uani 1 1 d . U . . .
C4 C 0.0801(5) 0.5653(5) 0.1539(5) 0.0468(19) Uani 1 1 d . U . . .
C5 C 0.1175(5) 0.5558(5) 0.2177(4) 0.0434(18) Uani 1 1 d . U . . .
C6 C 0.1936(5) 0.5774(5) 0.2250(4) 0.0379(17) Uani 1 1 d . U . . .
F1 F 0.2275(3) 0.6532(3) 0.0468(2) 0.0546(13) Uani 1 1 d . U . . .
F2 F 0.0819(3) 0.6089(4) 0.0335(3) 0.0667(15) Uani 1 1 d . U . . .
F3 F 0.0066(3) 0.5422(4) 0.1456(3) 0.0696(15) Uani 1 1 d . U . . .
F4 F 0.0784(3) 0.5217(4) 0.2720(3) 0.0639(14) Uani 1 1 d . U . . .
Br5 Br 0.24192(5) 0.55554(6) 0.31420(4) 0.0483(2) Uani 1 1 d . . . . .
C7A C 0.2981(5) 0.4050(5) 0.1379(4) 0.0465(18) Uani 0.65 1 d . U P A 1
C8A C 0.2287(6) 0.3755(4) 0.1568(5) 0.059(2) Uani 0.65 1 d . U P A 1
C9A C 0.1679(6) 0.3710(6) 0.1107(7) 0.075(2) Uani 0.65 1 d . U P A 1
C10A C 0.1744(7) 0.3963(7) 0.0424(6) 0.073(2) Uani 0.65 1 d . U P A 1
C11A C 0.2412(7) 0.4254(6) 0.0210(5) 0.066(2) Uani 0.65 1 d . U P A 1
C12A C 0.3042(5) 0.4308(5) 0.0660(5) 0.0519(19) Uani 0.65 1 d . U P A 1
F6A F 0.2110(14) 0.3495(15) 0.2249(11) 0.073(5) Uani 0.65 1 d . U P A 1
F7A F 0.0990(4) 0.3426(4) 0.1349(4) 0.0913(13) Uani 0.65 1 d . U P A 1
F8A F 0.1133(4) 0.3918(5) -0.0036(4) 0.136(5) Uani 0.65 1 d . U P A 1
F9A F 0.2501(4) 0.4496(4) -0.0494(4) 0.0913(13) Uani 0.65 1 d . U P A 1
Br10 Br 0.39300(15) 0.4707(3) 0.0332(2) 0.0591(8) Uani 0.65 1 d . . P A 1
C7B C 0.2981(5) 0.4050(5) 0.1379(4) 0.0465(18) Uani 0.35 1 d . U P A 2
C8B C 0.2287(6) 0.3755(4) 0.1568(5) 0.059(2) Uani 0.35 1 d . U P A 2
C9B C 0.1679(6) 0.3710(6) 0.1107(7) 0.075(2) Uani 0.35 1 d . U P A 2
C10B C 0.1744(7) 0.3963(7) 0.0424(6) 0.073(2) Uani 0.35 1 d . U P A 2
C11B C 0.2412(7) 0.4254(6) 0.0210(5) 0.066(2) Uani 0.35 1 d . U P A 2
C12B C 0.3042(5) 0.4308(5) 0.0660(5) 0.0519(19) Uani 0.35 1 d . U P A 2
Br6B Br 0.2235(6) 0.3334(5) 0.2445(4) 0.088(3) Uani 0.35 1 d . . P A 2
F7B F 0.0990(4) 0.3426(4) 0.1349(4) 0.0913(13) Uani 0.35 1 d . U P A 2
F8B F 0.1133(4) 0.3918(5) -0.0036(4) 0.0913(13) Uani 0.35 1 d . U P A 2
F9B F 0.2501(4) 0.4496(4) -0.0494(4) 0.0913(13) Uani 0.35 1 d . U P A 2
F10B F 0.3658(15) 0.473(3) 0.029(2) 0.048(6) Uani 0.35 1 d . U P A 2
C13 C 0.3057(4) 0.4860(5) 0.4738(4) 0.0397(17) Uani 1 1 d . U . . .
C14 C 0.2988(5) 0.3992(5) 0.4533(4) 0.0483(19) Uani 1 1 d . U . . .
C15 C 0.2407(5) 0.3468(6) 0.4769(4) 0.051(2) Uani 1 1 d . U . . .
C16 C 0.1882(5) 0.3782(6) 0.5212(5) 0.054(2) Uani 1 1 d . U . . .
C17 C 0.1915(5) 0.4645(6) 0.5410(5) 0.052(2) Uani 1 1 d . U . . .
C18 C 0.2493(5) 0.5162(5) 0.5177(4) 0.0426(18) Uani 1 1 d . U . . .
F11 F 0.3485(2) 0.3572(3) 0.3991(3) 0.0440(11) Uani 1 1 d . U . . .
F12 F 0.2376(4) 0.2617(3) 0.4565(3) 0.0770(17) Uani 1 1 d . U . . .
F13 F 0.1334(3) 0.3255(4) 0.5468(3) 0.0761(17) Uani 1 1 d . U . . .
F14 F 0.1363(3) 0.4964(4) 0.5827(3) 0.0710(15) Uani 1 1 d . U . . .
Br15 Br 0.24694(6) 0.63488(7) 0.54551(5) 0.0640(3) Uani 1 1 d . . . . .
B B 0.4833(5) 0.5811(6) 0.2958(5) 0.035(2) Uani 1 1 d . . . . .
H1 H 0.4278 0.5835 0.2961 0.043 Uiso 1 1 calc R U . . .
N1 N 0.4644(3) 0.6361(4) 0.1696(3) 0.0338(13) Uani 1 1 d . U . . .
N2 N 0.5123(4) 0.6124(4) 0.2236(3) 0.0368(14) Uani 1 1 d . U . . .
C19 C 0.5056(5) 0.6537(5) 0.1141(4) 0.047(2) Uani 1 1 d . U . . .
H19 H 0.4862 0.672 0.0702 0.056 Uiso 1 1 calc R U . . .
C20 C 0.5823(6) 0.6410(6) 0.1298(5) 0.058(2) Uani 1 1 d . U . . .
H20 H 0.6231 0.6483 0.1001 0.07 Uiso 1 1 calc R U . . .
C21 C 0.5835(5) 0.6155(6) 0.1993(5) 0.053(2) Uani 1 1 d . U . . .
H21 H 0.6271 0.6022 0.226 0.064 Uiso 1 1 calc R U . . .
N3 N 0.4770(4) 0.4187(4) 0.2768(3) 0.0430(16) Uani 1 1 d . U . . .
N4 N 0.5109(4) 0.4876(4) 0.3104(3) 0.0361(14) Uani 1 1 d . U . . .
C22 C 0.5138(6) 0.3479(5) 0.2995(5) 0.060(3) Uani 1 1 d . U . . .
H22 H 0.5017 0.2914 0.2854 0.071 Uiso 1 1 calc R U . . .
C23 C 0.5712(6) 0.3684(6) 0.3459(5) 0.058(2) Uani 1 1 d . U . . .
H23 H 0.6046 0.3303 0.369 0.069 Uiso 1 1 calc R U . . .
C24 C 0.5691(5) 0.4582(5) 0.3514(4) 0.045(2) Uani 1 1 d . U . . .
H24 H 0.6022 0.4924 0.3787 0.054 Uiso 1 1 calc R U . . .
N5 N 0.4905(4) 0.6267(4) 0.4233(3) 0.0400(15) Uani 1 1 d . U . . .
N6 N 0.5180(4) 0.6394(4) 0.3569(3) 0.0362(14) Uani 1 1 d . U . . .
C25 C 0.5766(5) 0.6940(5) 0.3613(5) 0.049(2) Uani 1 1 d . U . . .
H25 H 0.6048 0.713 0.3231 0.059 Uiso 1 1 calc R U . . .
C26 C 0.5890(5) 0.7180(5) 0.4310(5) 0.055(2) Uani 1 1 d . U . . .
H26 H 0.626 0.7556 0.4492 0.066 Uiso 1 1 calc R U . . .
C27 C 0.5345(5) 0.6741(5) 0.4676(5) 0.049(2) Uani 1 1 d . U . . .
H27 H 0.529 0.6769 0.5165 0.058 Uiso 1 1 calc R U . . .
N7 N -0.1572(3) 0.3547(4) 0.1984(3) 0.0377(14) Uani 1 1 d . U . . .
C28 C -0.1090(5) 0.3237(5) 0.1374(4) 0.0415(18) Uani 1 1 d . U . . .
H28A H -0.1338 0.3412 0.0931 0.05 Uiso 1 1 calc R U . . .
H28B H -0.0605 0.3536 0.1405 0.05 Uiso 1 1 calc R U . . .
C29 C -0.0941(5) 0.2269(5) 0.1343(4) 0.046(2) Uani 1 1 d . U . . .
H29A H -0.1416 0.1957 0.1388 0.055 Uiso 1 1 calc R U . . .
H29B H -0.061 0.2103 0.1738 0.055 Uiso 1 1 calc R U . . .
C30 C -0.0576(5) 0.2010(6) 0.0651(5) 0.054(2) Uani 1 1 d . U . . .
H30A H -0.0897 0.2201 0.0255 0.065 Uiso 1 1 calc R U . . .
H30B H -0.0091 0.2303 0.0616 0.065 Uiso 1 1 calc R U . . .
C31 C -0.0456(5) 0.1032(6) 0.0600(5) 0.059(2) Uani 1 1 d . U . . .
H31A H -0.0226 0.0896 0.0157 0.089 Uiso 1 1 calc R U . . .
H31B H -0.0131 0.0842 0.0985 0.089 Uiso 1 1 calc R U . . .
H31C H -0.0937 0.074 0.0625 0.089 Uiso 1 1 calc R U . . .
C32 C -0.1579(5) 0.4535(5) 0.1945(4) 0.0444(18) Uani 1 1 d . U . . .
H32A H -0.1745 0.4704 0.147 0.053 Uiso 1 1 calc R U . . .
H32B H -0.1063 0.4742 0.2015 0.053 Uiso 1 1 calc R U . . .
C33 C -0.2078(5) 0.4994(6) 0.2475(6) 0.062(3) Uani 1 1 d . U . . .
H33A H -0.1948 0.4793 0.2951 0.075 Uiso 1 1 calc R U . . .
H33B H -0.2605 0.4848 0.2375 0.075 Uiso 1 1 calc R U . . .
C34 C -0.1973(7) 0.6000(7) 0.2435(8) 0.091(4) Uani 1 1 d . U . . .
H34A H -0.2089 0.6187 0.1952 0.109 Uiso 1 1 calc R U . . .
H34B H -0.2339 0.6272 0.274 0.109 Uiso 1 1 calc R U . . .
C35 C -0.1211(8) 0.6323(9) 0.2639(9) 0.124(6) Uani 1 1 d . U . . .
H35A H -0.12 0.6946 0.2598 0.186 Uiso 1 1 calc R U . . .
H35B H -0.1093 0.6158 0.3121 0.186 Uiso 1 1 calc R U . . .
H35C H -0.0843 0.6074 0.2331 0.186 Uiso 1 1 calc R U . . .
C36 C -0.1250(5) 0.3236(5) 0.2693(4) 0.0434(18) Uani 1 1 d . U . . .
H36A H -0.1258 0.2603 0.2695 0.052 Uiso 1 1 calc R U . . .
H36B H -0.1586 0.3431 0.3062 0.052 Uiso 1 1 calc R U . . .
C37 C -0.0446(5) 0.3534(6) 0.2890(4) 0.054(2) Uani 1 1 d . U . . .
H37A H -0.0112 0.3411 0.2501 0.065 Uiso 1 1 calc R U . . .
H37B H -0.0443 0.4158 0.2972 0.065 Uiso 1 1 calc R U . . .
C38 C -0.0165(6) 0.3070(7) 0.3548(5) 0.067(3) Uani 1 1 d . U . . .
H38A H -0.051 0.3186 0.393 0.081 Uiso 1 1 calc R U . . .
H38B H -0.017 0.2447 0.346 0.081 Uiso 1 1 calc R U . . .
C39 C 0.0618(6) 0.3336(8) 0.3782(6) 0.083(3) Uani 1 1 d . U . . .
H39A H 0.0764 0.3018 0.4203 0.124 Uiso 1 1 calc R U . . .
H39B H 0.0966 0.321 0.3412 0.124 Uiso 1 1 calc R U . . .
H39C H 0.0626 0.3949 0.3882 0.124 Uiso 1 1 calc R U . . .
C40A C -0.238(3) 0.314(4) 0.184(3) 0.043(8) Uani 0.5 1 d . U P B 1
H40A H -0.2301 0.252 0.1777 0.052 Uiso 0.5 1 calc R U P B 1
H40B H -0.2649 0.3202 0.2284 0.052 Uiso 0.5 1 calc R U P B 1
C41A C -0.2850(12) 0.338(3) 0.1347(13) 0.057(8) Uani 0.5 1 d D U P B 1
H41A H -0.266 0.3161 0.0901 0.069 Uiso 0.5 1 calc R U P B 1
H41B H -0.2838 0.4009 0.1322 0.069 Uiso 0.5 1 calc R U P B 1
C42A C -0.362(2) 0.312(2) 0.1386(16) 0.056(7) Uani 0.5 1 d D U P B 1
H42A H -0.3823 0.3347 0.1824 0.067 Uiso 0.5 1 calc R U P B 1
H42B H -0.3642 0.2489 0.1414 0.067 Uiso 0.5 1 calc R U P B 1
C43A C -0.4131(12) 0.3407(17) 0.0785(13) 0.092(5) Uani 0.5 1 d D U P B 1
H43A H -0.4638 0.3202 0.0861 0.138 Uiso 0.5 1 calc R U P B 1
H43B H -0.4133 0.4033 0.076 0.138 Uiso 0.5 1 calc R U P B 1
H43C H -0.3951 0.3172 0.0348 0.138 Uiso 0.5 1 calc R U P B 1
C40B C -0.235(3) 0.320(4) 0.199(3) 0.041(6) Uani 0.5 1 d . U P B 2
H40C H -0.2656 0.3525 0.2318 0.049 Uiso 0.5 1 calc R U P B 2
H40D H -0.2348 0.2593 0.2127 0.049 Uiso 0.5 1 calc R U P B 2
C41B C -0.2737(13) 0.331(3) 0.1112(15) 0.062(8) Uani 0.5 1 d D U P B 2
H41C H -0.2697 0.3911 0.0956 0.074 Uiso 0.5 1 calc R U P B 2
H41D H -0.2457 0.2946 0.0787 0.074 Uiso 0.5 1 calc R U P B 2
C42B C -0.358(2) 0.303(3) 0.111(2) 0.085(11) Uani 0.5 1 d D U P B 2
H42C H -0.375 0.289 0.0633 0.102 Uiso 0.5 1 calc R U P B 2
H42D H -0.3632 0.251 0.1403 0.102 Uiso 0.5 1 calc R U P B 2
C43B C -0.4042(12) 0.3745(16) 0.1400(15) 0.092(5) Uani 0.5 1 d D U P B 2
H43D H -0.4565 0.3571 0.1402 0.138 Uiso 0.5 1 calc R U P B 2
H43E H -0.3872 0.3875 0.1877 0.138 Uiso 0.5 1 calc R U P B 2
H43F H -0.3989 0.4254 0.1109 0.138 Uiso 0.5 1 calc R U P B 2

loop_
_atom_site_aniso_label
_atom_site_aniso_U_11
_atom_site_aniso_U_22
_atom_site_aniso_U_33
_atom_site_aniso_U_23
_atom_site_aniso_U_13
_atom_site_aniso_U_12
Au1 0.04092(18) 0.02557(14) 0.03926(17) 0.00087(12) 0.00192(13) -0.00049(13)
Au2 0.0562(2) 0.02818(16) 0.04745(19) -0.00235(13) -0.01323(15) -0.00069(14)
Au3 0.04295(19) 0.03637(17) 0.03739(17) -0.00113(13) 0.00359(13) -0.00324(14)
C1 0.039(4) 0.023(3) 0.040(4) -0.001(3) 0.002(3) 0.004(3)
C2 0.047(4) 0.033(4) 0.041(4) 0.000(3) 0.012(3) 0.001(4)
C3 0.041(4) 0.049(5) 0.041(4) 0.002(4) -0.002(3) 0.004(4)
C4 0.034(4) 0.048(5) 0.058(4) 0.003(4) 0.007(3) -0.005(4)
C5 0.051(4) 0.035(4) 0.044(4) 0.002(4) 0.009(3) 0.000(4)
C6 0.042(4) 0.033(4) 0.039(4) -0.005(3) 0.004(3) 0.009(3)
F1 0.053(3) 0.067(3) 0.043(3) 0.018(2) 0.006(2) -0.001(3)
F2 0.057(3) 0.085(4) 0.057(3) 0.016(3) -0.013(3) -0.006(3)
F3 0.041(3) 0.092(4) 0.075(4) 0.008(3) 0.000(3) -0.013(3)
F4 0.057(3) 0.080(4) 0.055(3) 0.011(3) 0.016(2) -0.008(3)
Br5 0.0547(5) 0.0509(5) 0.0393(4) 0.0034(4) 0.0041(4) 0.0114(4)
C7A 0.060(5) 0.030(4) 0.049(4) -0.010(3) -0.009(4) 0.004(4)
C8A 0.072(5) 0.038(5) 0.067(5) -0.014(4) -0.001(4) -0.007(4)
C9A 0.063(5) 0.058(6) 0.103(5) -0.026(5) -0.012(4) 0.004(5)
C10A 0.070(5) 0.055(6) 0.093(5) -0.027(5) -0.038(4) 0.014(5)
C11A 0.090(5) 0.044(5) 0.063(5) -0.015(4) -0.030(4) 0.019(5)
C12A 0.064(5) 0.032(4) 0.060(4) -0.013(4) -0.003(4) 0.012(4)
F6A 0.056(7) 0.077(11) 0.087(8) 0.014(7) 0.009(7) -0.013(6)
F7A 0.089(3) 0.085(3) 0.098(3) -0.015(3) -0.026(2) 0.005(3)
F8A 0.107(8) 0.111(9) 0.183(11) -0.054(8) -0.113(8) 0.044(7)
F9A 0.089(3) 0.085(3) 0.098(3) -0.015(3) -0.026(2) 0.005(3)
Br10 0.0775(18) 0.0556(13) 0.0445(13) -0.0034(10) 0.0100(15) -0.0028(16)
C7B 0.060(5) 0.030(4) 0.049(4) -0.010(3) -0.009(4) 0.004(4)
C8B 0.072(5) 0.038(5) 0.067(5) -0.014(4) -0.001(4) -0.007(4)
C9B 0.063(5) 0.058(6) 0.103(5) -0.026(5) -0.012(4) 0.004(5)
C10B 0.070(5) 0.055(6) 0.093(5) -0.027(5) -0.038(4) 0.014(5)
C11B 0.090(5) 0.044(5) 0.063(5) -0.015(4) -0.030(4) 0.019(5)
C12B 0.064(5) 0.032(4) 0.060(4) -0.013(4) -0.003(4) 0.012(4)
Br6B 0.115(6) 0.060(3) 0.091(4) -0.010(3) 0.024(4) -0.043(4)
F7B 0.089(3) 0.085(3) 0.098(3) -0.015(3) -0.026(2) 0.005(3)
F8B 0.089(3) 0.085(3) 0.098(3) -0.015(3) -0.026(2) 0.005(3)
F9B 0.089(3) 0.085(3) 0.098(3) -0.015(3) -0.026(2) 0.005(3)
F10B 0.075(13) 0.038(10) 0.030(8) -0.001(7) -0.017(11) 0.012(14)
C13 0.041(5) 0.046(4) 0.032(4) 0.008(3) 0.000(3) -0.005(4)
C14 0.056(5) 0.041(4) 0.047(5) 0.013(3) -0.010(4) -0.006(4)
C15 0.056(5) 0.046(4) 0.052(5) 0.013(4) -0.007(4) -0.006(4)
C16 0.048(5) 0.058(5) 0.057(6) 0.020(4) -0.005(4) -0.014(4)
C17 0.037(5) 0.067(5) 0.050(5) 0.013(4) -0.001(4) -0.001(4)
C18 0.045(5) 0.045(4) 0.038(4) 0.006(3) -0.004(3) -0.002(4)
F11 0.029(2) 0.027(2) 0.077(3) 0.024(2) 0.021(2) 0.0097(18)
F12 0.095(5) 0.040(3) 0.095(4) 0.009(3) -0.005(3) -0.017(3)
F13 0.061(4) 0.077(4) 0.091(4) 0.021(3) 0.004(3) -0.028(3)
F14 0.052(3) 0.095(4) 0.067(3) 0.006(3) 0.019(3) 0.000(3)
Br15 0.0589(6) 0.0682(6) 0.0653(6) -0.0086(5) 0.0058(5) 0.0014(5)
B 0.030(5) 0.038(5) 0.039(5) 0.001(4) -0.003(4) 0.007(4)
N1 0.036(3) 0.028(3) 0.037(3) 0.002(3) 0.002(3) -0.005(3)
N2 0.038(4) 0.034(3) 0.039(3) 0.002(3) 0.005(3) 0.004(3)
C19 0.056(5) 0.046(5) 0.039(4) 0.006(4) 0.012(4) -0.010(4)
C20 0.056(5) 0.063(6) 0.056(5) 0.002(5) 0.024(4) 0.003(5)
C21 0.038(4) 0.060(6) 0.062(5) 0.005(5) 0.014(4) 0.010(4)
N3 0.056(4) 0.027(3) 0.044(4) 0.003(3) -0.014(3) 0.001(3)
N4 0.043(4) 0.026(3) 0.040(4) 0.000(3) -0.002(3) 0.001(3)
C22 0.082(7) 0.028(4) 0.067(6) 0.005(4) -0.021(5) 0.002(4)
C23 0.072(7) 0.041(4) 0.060(6) 0.005(4) -0.020(5) 0.015(4)
C24 0.044(5) 0.039(4) 0.051(5) 0.000(4) -0.014(4) 0.002(4)
N5 0.044(4) 0.033(3) 0.043(4) -0.001(3) 0.005(3) -0.002(3)
N6 0.042(4) 0.026(3) 0.041(3) 0.001(3) 0.001(3) -0.001(3)
C25 0.053(5) 0.036(4) 0.058(5) 0.013(4) 0.001(4) -0.013(4)
C26 0.066(6) 0.035(5) 0.064(5) -0.003(4) -0.010(4) -0.016(4)
C27 0.062(6) 0.038(5) 0.045(4) -0.003(4) -0.009(4) -0.004(4)
N7 0.034(3) 0.037(3) 0.042(3) 0.004(3) 0.008(3) -0.001(3)
C28 0.038(4) 0.045(4) 0.042(4) 0.003(3) 0.009(3) -0.006(4)
C29 0.050(5) 0.048(4) 0.041(4) -0.002(4) 0.013(4) -0.004(4)
C30 0.053(6) 0.060(5) 0.050(5) -0.002(4) 0.014(4) 0.003(5)
C31 0.054(6) 0.068(6) 0.055(6) -0.012(5) 0.005(4) 0.005(5)
C32 0.045(5) 0.038(4) 0.051(5) 0.002(3) -0.004(4) -0.007(3)
C33 0.048(6) 0.047(5) 0.092(7) -0.019(5) 0.003(5) -0.002(4)
C34 0.080(8) 0.055(6) 0.138(11) -0.035(7) -0.002(8) -0.008(6)
C35 0.114(10) 0.099(10) 0.161(14) -0.030(10) 0.020(10) -0.049(9)
C36 0.053(5) 0.043(4) 0.035(4) -0.001(3) 0.005(3) -0.006(4)
C37 0.052(5) 0.067(6) 0.043(5) 0.000(4) -0.002(4) -0.009(5)
C38 0.080(7) 0.072(7) 0.050(5) 0.009(5) -0.014(5) -0.007(6)
C39 0.078(7) 0.105(9) 0.063(7) 0.012(6) -0.021(5) -0.003(7)
C40A 0.033(8) 0.048(14) 0.05(2) -0.002(16) 0.010(8) -0.006(9)
C41A 0.051(10) 0.083(19) 0.038(18) 0.026(16) 0.007(9) -0.027(12)
C42A 0.040(9) 0.042(13) 0.086(19) 0.003(12) -0.002(12) -0.016(10)
C43A 0.065(9) 0.095(14) 0.115(15) 0.013(11) -0.016(9) -0.013(9)
C40B 0.045(8) 0.048(14) 0.029(13) -0.010(10) 0.010(7) -0.018(10)
C41B 0.052(9) 0.10(2) 0.033(15) 0.007(15) 0.003(9) -0.036(12)
C42B 0.040(12) 0.10(2) 0.12(3) 0.010(19) -0.019(17) -0.013(12)
C43B 0.065(9) 0.095(14) 0.115(15) 0.013(11) -0.016(9) -0.013(9)

loop_
_atom_type_symbol
_atom_type_description
_atom_type_scat_dispersion_real
_atom_type_scat_dispersion_imag
_atom_type_scat_source
C C 0.0033 0.0016 'International Tables Vol C Tables 4.2.6.8 and 6.1.1.4'
H H 0 0 'International Tables Vol C Tables 4.2.6.8 and 6.1.1.4'
Au Au -2.0133 8.8022 'International Tables Vol C Tables 4.2.6.8 and 6.1.1.4'
B B 0.0013 0.0007 'International Tables Vol C Tables 4.2.6.8 and 6.1.1.4'
Br Br -0.2901 2.4595 'International Tables Vol C Tables 4.2.6.8 and 6.1.1.4'
F F 0.0171 0.0103 'International Tables Vol C Tables 4.2.6.8 and 6.1.1.4'
N N 0.0061 0.0033 'International Tables Vol C Tables 4.2.6.8 and 6.1.1.4'

loop_
_geom_angle_atom_site_label_1
_geom_angle_atom_site_label_2
_geom_angle_atom_site_label_3
_geom_angle
C1 Au1 N1 175.8(3)
C1 Au1 Au2 95.50(18)
N1 Au1 Au2 82.54(16)
C7B Au2 N3 174.1(3)
C7A Au2 N3 174.1(3)
C7B Au2 Au1 79.7(2)
C7A Au2 Au1 79.7(2)
N3 Au2 Au1 106.14(17)
C13 Au3 N5 177.7(3)
C2 C1 C6 114.4(7)
C2 C1 Au1 121.4(6)
C6 C1 Au1 123.4(6)
C3 C2 F1 115.7(7)
C3 C2 C1 124.4(7)
F1 C2 C1 119.9(7)
F2 C3 C2 120.8(7)
F2 C3 C4 119.9(8)
C2 C3 C4 119.2(7)
F3 C4 C5 121.2(7)
F3 C4 C3 119.6(8)
C5 C4 C3 119.2(8)
F4 C5 C4 117.5(8)
F4 C5 C6 121.8(7)
C4 C5 C6 120.6(7)
C5 C6 C1 122.1(7)
C5 C6 Br5 117.4(6)
C1 C6 Br5 120.5(6)
C8A C7A C12A 115.6(8)
C8A C7A Au2 123.4(7)
C12A C7A Au2 120.9(7)
C7A C8A C9A 123.3(10)
C7A C8A F6A 124.2(13)
C9A C8A F6A 112.5(13)
C10A C9A C8A 120.5(11)
C10A C9A F7A 120.0(10)
C8A C9A F7A 119.5(11)
C11A C10A C9A 118.7(10)
C11A C10A F8A 121.0(12)
C9A C10A F8A 120.4(12)
C10A C11A C12A 122.6(11)
C10A C11A F9A 119.9(9)
C12A C11A F9A 117.5(11)
C11A C12A C7A 119.4(10)
C11A C12A Br10 120.1(8)
C7A C12A Br10 120.5(7)
C8B C7B C12B 115.6(8)
C8B C7B Au2 123.4(7)
C12B C7B Au2 120.9(7)
C7B C8B C9B 123.3(10)
C7B C8B Br6B 115.5(8)
C9B C8B Br6B 121.0(10)
C10B C9B C8B 120.5(11)
C10B C9B F7B 120.0(10)
C8B C9B F7B 119.5(11)
C11B C10B C9B 118.7(10)
C11B C10B F8B 121.0(12)
C9B C10B F8B 120.4(12)
C10B C11B C12B 122.6(11)
C10B C11B F9B 119.9(9)
C12B C11B F9B 117.5(11)
C11B C12B C7B 119.4(10)
C11B C12B F10B 109.0(14)
C7B C12B F10B 131.3(15)
C18 C13 C14 115.2(7)
C18 C13 Au3 124.4(6)
C14 C13 Au3 120.2(6)
C15 C14 C13 121.8(9)
C15 C14 F11 114.6(7)
C13 C14 F11 123.3(7)
C16 C15 F12 119.5(8)
C16 C15 C14 121.0(9)
F12 C15 C14 119.4(9)
C15 C16 F13 120.8(9)
C15 C16 C17 119.0(8)
F13 C16 C17 120.3(9)
F14 C17 C18 121.7(9)
F14 C17 C16 118.5(8)
C18 C17 C16 119.9(9)
C17 C18 C13 123.0(8)
C17 C18 Br15 116.5(7)
C13 C18 Br15 120.4(6)
N4 B N2 109.8(6)
N4 B N6 106.5(6)
N2 B N6 109.8(6)
C19 N1 N2 107.8(6)
C19 N1 Au1 127.1(6)
N2 N1 Au1 124.5(5)
C21 N2 N1 107.8(6)
C21 N2 B 129.9(7)
N1 N2 B 122.1(6)
N1 C19 C20 110.7(8)
C21 C20 C19 103.8(8)
N2 C21 C20 110.0(8)
C22 N3 N4 106.2(6)
C22 N3 Au2 125.0(6)
N4 N3 Au2 128.8(5)
C24 N4 N3 109.0(6)
C24 N4 B 130.4(6)
N3 N4 B 120.5(6)
N3 C22 C23 111.5(8)
C22 C23 C24 105.0(7)
N4 C24 C23 108.2(7)
C27 N5 N6 106.2(6)
C27 N5 Au3 128.1(6)
N6 N5 Au3 125.6(5)
C25 N6 N5 109.0(6)
C25 N6 B 133.8(7)
N5 N6 B 116.7(6)
N6 C25 C26 109.4(8)
C27 C26 C25 104.5(8)
N5 C27 C26 110.9(8)
C40B N7 C36 102.3(19)
C40B N7 C32 111(3)
C36 N7 C32 111.1(6)
C40B N7 C28 115(2)
C36 N7 C28 111.3(6)
C32 N7 C28 106.3(6)
C36 N7 C40A 110.0(19)
C32 N7 C40A 112(2)
C28 N7 C40A 106(2)
C29 C28 N7 115.9(6)
C28 C29 C30 111.6(7)
C31 C30 C29 112.0(7)
N7 C32 C33 115.8(7)
C32 C33 C34 110.9(9)
C35 C34 C33 115.4(11)
N7 C36 C37 116.4(6)
C38 C37 C36 110.2(7)
C39 C38 C37 113.5(8)
C41A C40A N7 125(4)
C40A C41A C42A 119(4)
C41A C42A C43A 116(3)
N7 C40B C41B 107(3)
C42B C41B C40B 108(3)
C43B C42B C41B 109(3)

loop_
_geom_bond_atom_site_label_1
_geom_bond_atom_site_label_2
_geom_bond_distance
Au1 C1 2.000(8)
Au1 N1 2.070(6)
Au1 Au2 3.3280(4)
Au2 C7B 2.010(8)
Au2 C7A 2.010(8)
Au2 N3 2.050(6)
Au3 C13 2.004(8)
Au3 N5 2.037(6)
C1 C2 1.385(11)
C1 C6 1.400(11)
C2 C3 1.371(11)
C2 F1 1.371(9)
C3 F2 1.356(9)
C3 C4 1.377(11)
C4 F3 1.348(9)
C4 C5 1.364(12)
C5 F4 1.352(9)
C5 C6 1.384(11)
C6 Br5 1.895(8)
C7A C8A 1.360(13)
C7A C12A 1.417(12)
C8A C9A 1.364(14)
C8A F6A 1.39(2)
C9A C10A 1.352(16)
C9A F7A 1.377(13)
C10A C11A 1.331(16)
C10A F8A 1.367(11)
C11A C12A 1.383(13)
C11A F9A 1.391(12)
C12A Br10 1.803(11)
C7B C8B 1.360(13)
C7B C12B 1.417(12)
C8B C9B 1.364(14)
C8B Br6B 1.778(13)
C9B C10B 1.352(16)
C9B F7B 1.377(13)
C10B C11B 1.331(16)
C10B F8B 1.367(11)
C11B C12B 1.383(13)
C11B F9B 1.391(12)
C12B F10B 1.46(3)
C13 C18 1.387(11)
C13 C14 1.392(11)
C14 C15 1.383(12)
C14 F11 1.506(10)
C15 C16 1.350(13)
C15 F12 1.361(10)
C16 F13 1.356(10)
C16 C17 1.375(13)
C17 F14 1.358(10)
C17 C18 1.371(12)
C18 Br15 1.895(8)
B N4 1.536(10)
B N2 1.540(11)
B N6 1.570(10)
N1 C19 1.316(9)
N1 N2 1.355(8)
N2 C21 1.347(10)
C19 C20 1.390(12)
C20 C21 1.366(12)
N3 C22 1.331(10)
N3 N4 1.362(8)
N4 C24 1.348(9)
C22 C23 1.358(12)
C23 C24 1.382(11)
N5 C27 1.340(10)
N5 N6 1.367(9)
N6 C25 1.331(10)
C25 C26 1.376(12)
C26 C27 1.371(12)
N7 C40B 1.47(4)
N7 C36 1.516(10)
N7 C32 1.517(10)
N7 C28 1.521(9)
N7 C40A 1.57(4)
C28 C29 1.509(11)
C29 C30 1.519(11)
C30 C31 1.518(12)
C32 C33 1.519(12)
C33 C34 1.556(13)
C34 C35 1.474(16)
C36 C37 1.526(11)
C37 C38 1.502(12)
C38 C39 1.495(14)
C40A C41A 1.29(5)
C41A C42A 1.42(4)
C42A C43A 1.494(18)
C40B C41B 1.77(6)
C41B C42B 1.54(5)
C42B C43B 1.481(19)

loop_
_geom_hbond_atom_site_label_D
_geom_hbond_atom_site_label_H
_geom_hbond_atom_site_label_A
_geom_hbond_distance_DH
_geom_hbond_distance_HA
_geom_hbond_distance_DA
_geom_hbond_angle_DHA
_geom_hbond_site_symmetry_A
C20 H20 Br10 0.93 3.11 3.553(10) 111.1 3_665
C22 H22 N1 0.93 2.59 3.321(10) 135.5 2_645
C23 H23 Br15 0.93 3.09 3.761(9) 130.9 3_666
C29 H29A Br5 0.97 2.93 3.842(8) 156.3 2_545
C32 H32A F9A 0.97 2.56 3.478(10) 158.7 3_565
C32 H32B F3 0.97 2.5 3.352(10) 146.4 .
C33 H33A F14 0.97 2.53 3.411(12) 151.3 3_566
C20 H20 Br10 0.93 3.11 3.553(10) 111.1 3_665
C22 H22 N1 0.93 2.59 3.321(10) 135.5 2_645
C23 H23 Br15 0.93 3.09 3.761(9) 130.9 3_666
C29 H29A Br5 0.97 2.93 3.842(8) 156.3 2_545
C32 H32A F9A 0.97 2.56 3.478(10) 158.7 3_565
C32 H32B F3 0.97 2.5 3.352(10) 146.4 .
C33 H33A F14 0.97 2.53 3.411(12) 151.3 3_566
